data_8102042
loop_
_publ_author_name
'Dong, W.-K.'
'Feng, J.-H.'
'Yang, X.-Q.'

_publ_section_title
;
Crystal structure of 4,4'-dibromo-2,2'-((1,3-propylene)-dioxybis
(nitrilomethylidyne))diphenol, C~16~H~16~Br~2~N~2~O~4~
;
_journal_issue 4
_journal_name_full 'Zeitschrift f\"ur Kristallographie - New Crystal Structures'
_journal_page_first 447
_journal_page_last 448
_journal_volume 221
_journal_year 2006
_chemical_formula_moiety 'C17 H16 Br2 N2 O4'
_chemical_formula_sum 'C17 H16 Br2 N2 O4'
_chemical_formula_weight 472.14
_chemical_melting_point 436.6(5)
_chemical_name_systematic
; 
4,4'-dibromo-2,2'-[(1,3-propylidene)dioxybis(nitrilomethylidyne)]diphenol
;
_space_group_IT_number 34
_symmetry_cell_setting orthorhombic
_symmetry_space_group_name_Hall 'P 2 -2n'
_symmetry_space_group_name_H-M 'P n n 2'
_atom_sites_solution_hydrogens geom
_atom_sites_solution_primary direct
_atom_sites_solution_secondary difmap
_audit_creation_method SHELXL-97
_cell_angle_alpha 90.00
_cell_angle_beta 90.00
_cell_angle_gamma 90.00
_cell_formula_units_Z 2
_cell_length_a 6.2054(8)
_cell_length_b 28.788(4)
_cell_length_c 5.0063(6)
_cell_measurement_reflns_used 1225
_cell_measurement_temperature 293(2)
_cell_measurement_theta_max 21.68
_cell_measurement_theta_min 2.83
_cell_volume 894.3(2)
_computing_cell_refinement 'Bruker SMART (Bruker, 1998)'
_computing_data_collection 'Bruker SMART (Bruker, 1998)'
_computing_data_reduction 'Bruker SAINT (Bruker, 2003)'
_computing_molecular_graphics 'Bruker SHELXTL (Sheldrick, 1997)'
_computing_publication_material 'Bruker SHELXTL (Sheldrick, 1997)'
_computing_structure_refinement 'SHELXL-97 (Sheldrick, 1997)'
_computing_structure_solution 'SHELXS-97 (Sheldrick, 1990)'
_diffrn_ambient_temperature 293(2)
_diffrn_measured_fraction_theta_full 1.000
_diffrn_measured_fraction_theta_max 1.000
_diffrn_measurement_device_type 'Bruker SMART CCD'
_diffrn_measurement_method phi/omega
_diffrn_radiation_monochromator graphite
_diffrn_radiation_source 'fine-focus sealed tube'
_diffrn_radiation_type MoK\a
_diffrn_radiation_wavelength 0.71073
_diffrn_reflns_av_R_equivalents 0.0301
_diffrn_reflns_av_sigmaI/netI 0.0462
_diffrn_reflns_limit_h_max 7
_diffrn_reflns_limit_h_min -6
_diffrn_reflns_limit_k_max 34
_diffrn_reflns_limit_k_min -34
_diffrn_reflns_limit_l_max 6
_diffrn_reflns_limit_l_min -5
_diffrn_reflns_number 4609
_diffrn_reflns_theta_full 25.24
_diffrn_reflns_theta_max 25.24
_diffrn_reflns_theta_min 1.41
_diffrn_standards_interval_count 115
_diffrn_standards_number 1
_exptl_absorpt_coefficient_mu 4.556
_exptl_absorpt_correction_T_max 0.8144
_exptl_absorpt_correction_T_min 0.3270
_exptl_absorpt_correction_type multi-scan
_exptl_crystal_colour colorless
_exptl_crystal_density_diffrn 1.753
_exptl_crystal_density_method 'not measured'
_exptl_crystal_description block
_exptl_crystal_F_000 468
_exptl_crystal_size_max 0.32
_exptl_crystal_size_mid 0.13
_exptl_crystal_size_min 0.05
_refine_diff_density_max 0.463
_refine_diff_density_min -0.381
_refine_diff_density_rms 0.052
_refine_ls_abs_structure_details 'Flack H D (1983), Acta Cryst. A39, 876-881'
_refine_ls_abs_structure_Flack 0.018(17)
_refine_ls_extinction_method none
_refine_ls_goodness_of_fit_ref 1.039
_refine_ls_hydrogen_treatment constr
_refine_ls_matrix_type full
_refine_ls_number_parameters 115
_refine_ls_number_reflns 1485
_refine_ls_number_restraints 1
_refine_ls_restrained_S_all 1.038
_refine_ls_R_factor_all 0.0436
_refine_ls_R_factor_gt 0.0326
_refine_ls_shift/su_max 0.000
_refine_ls_shift/su_mean 0.000
_refine_ls_structure_factor_coef Fsqd
_refine_ls_weighting_details 'calc w=1/[\s^2^(Fo^2^)+(0.0109P)^2^+0.2638P] where P=(Fo^2^+2Fc^2^)/3'
_refine_ls_weighting_scheme calc
_refine_ls_wR_factor_gt 0.0638
_refine_ls_wR_factor_ref 0.0680
_reflns_number_gt 1219
_reflns_number_total 1485
_reflns_threshold_expression >2sigma(I)
_cod_data_source_file 1267-1866.cff
_cod_data_source_block q163
_cod_depositor_comments
;
The following automatic conversions were performed:

'_chemical_melting_point' value '163-164\%C' was changed to
'436.6(5)' - it was converted from degrees Celsius(C) to Kelvins(K),
the average value was taken and precision was estimated.

Automatic conversion script
Id: cif_fix_values 1569 2011-02-09 13:29:24Z adriana 
;
_cod_original_cell_volume 894.33(19)
_cod_original_sg_symbol_Hall P2-2n
_cod_original_sg_symbol_H-M Pnn2
_cod_database_code 8102042

loop_
_symmetry_equiv_pos_as_xyz
'x, y, z'
'-x, -y, z'
'x+1/2, -y+1/2, z+1/2'
'-x+1/2, y+1/2, z+1/2'

loop_
_atom_site_label
_atom_site_type_symbol
_atom_site_fract_x
_atom_site_fract_y
_atom_site_fract_z
_atom_site_U_iso_or_equiv
_atom_site_adp_type
_atom_site_occupancy
_atom_site_symmetry_multiplicity
_atom_site_Wyckoff_symbol
_atom_site_calc_flag
_atom_site_refinement_flags
_atom_site_disorder_assembly
_atom_site_disorder_group
Br1 Br 0.23226(7) 0.260698(14) 0.1604(2) 0.06123(17) Uani 1 4 c d . . .
C1 C 0.1609(6) 0.37059(12) 0.6874(11) 0.0396(9) Uani 1 4 c d . . .
C2 C -0.0456(6) 0.38696(13) 0.6275(10) 0.0422(11) Uani 1 4 c d . . .
C3 C -0.1653(7) 0.36675(17) 0.4273(10) 0.0508(12) Uani 1 4 c d . . .
H3 H -0.3010 0.3784 0.3860 0.061 Uiso 1 4 c calc R . .
C4 C -0.0849(7) 0.32918(14) 0.2872(9) 0.0478(11) Uani 1 4 c d . . .
H4 H -0.1658 0.3154 0.1523 0.057 Uiso 1 4 c calc R . .
C5 C 0.1167(6) 0.31240(14) 0.3502(9) 0.0428(10) Uani 1 4 c d . . .
C6 C 0.2387(6) 0.33271(15) 0.5469(9) 0.0436(11) Uani 1 4 c d . . .
H6 H 0.3746 0.3209 0.5860 0.052 Uiso 1 4 c calc R . .
C7 C 0.2966(6) 0.39205(15) 0.8915(9) 0.0434(11) Uani 1 4 c d . . .
H7 H 0.4326 0.3798 0.9246 0.052 Uiso 1 4 c calc R . .
C8 C 0.3145(6) 0.48284(14) 1.3461(10) 0.0450(11) Uani 1 4 c d . . .
H8A H 0.1936 0.4749 1.4600 0.054 Uiso 1 4 c calc R . .
H8B H 0.2685 0.5066 1.2209 0.054 Uiso 1 4 c calc R . .
C9 C 0.5000 0.5000 1.5107(13) 0.0438(14) Uani 1 2 a d S . .
H9A H 0.4502 0.5250 1.6249 0.053 Uiso 0.50 4 c calc PR . .
H9B H 0.5498 0.4750 1.6249 0.053 Uiso 0.50 4 c calc PR . .
N1 N 0.2341(5) 0.42687(12) 1.0241(8) 0.0437(9) Uani 1 4 c d . . .
O1 O -0.1340(5) 0.42348(11) 0.7602(7) 0.0618(10) Uani 1 4 c d . . .
H1 H -0.0435 0.4350 0.8593 0.093 Uiso 1 4 c calc R . .
O2 O 0.3907(4) 0.44214(9) 1.2044(7) 0.0511(8) Uani 1 4 c d . . .

loop_
_atom_site_aniso_label
_atom_site_aniso_U_11
_atom_site_aniso_U_22
_atom_site_aniso_U_33
_atom_site_aniso_U_23
_atom_site_aniso_U_13
_atom_site_aniso_U_12
Br1 0.0723(3) 0.0571(3) 0.0543(3) -0.0078(4) -0.0038(4) 0.0056(2)
C1 0.0416(19) 0.0336(18) 0.044(3) 0.003(3) -0.001(3) -0.0029(15)
C2 0.040(2) 0.041(2) 0.046(3) 0.003(2) 0.006(2) 0.0027(16)
C3 0.037(2) 0.060(3) 0.056(3) 0.011(3) -0.005(2) 0.001(2)
C4 0.048(3) 0.046(3) 0.050(3) 0.002(2) -0.008(2) -0.006(2)
C5 0.044(3) 0.044(2) 0.040(3) 0.004(2) 0.002(2) -0.003(2)
C6 0.039(2) 0.043(2) 0.049(3) 0.010(2) -0.001(2) 0.0021(19)
C7 0.041(3) 0.039(2) 0.050(3) 0.003(2) -0.005(2) 0.0021(19)
C8 0.044(2) 0.039(2) 0.052(3) 0.001(2) 0.002(2) 0.0032(19)
C9 0.045(3) 0.039(3) 0.047(4) 0.000 0.000 0.007(3)
N1 0.044(2) 0.040(2) 0.047(2) 0.0037(17) -0.0032(18) -0.0009(16)
O1 0.0512(18) 0.061(2) 0.074(3) -0.0110(17) -0.0111(16) 0.0160(17)
O2 0.0435(15) 0.0453(15) 0.064(2) -0.0083(18) -0.0121(17) 0.0045(12)

loop_
_atom_type_symbol
_atom_type_description
_atom_type_scat_dispersion_real
_atom_type_scat_dispersion_imag
_atom_type_scat_source
C C 0.0033 0.0016 'International Tables Vol C Tables 4.2.6.8 and 6.1.1.4'
H H 0.0000 0.0000 'International Tables Vol C Tables 4.2.6.8 and 6.1.1.4'
N N 0.0061 0.0033 'International Tables Vol C Tables 4.2.6.8 and 6.1.1.4'
O O 0.0106 0.0060 'International Tables Vol C Tables 4.2.6.8 and 6.1.1.4'
Br Br -0.2901 2.4595 'International Tables Vol C Tables 4.2.6.8 and 6.1.1.4'

loop_
_geom_angle_atom_site_label_1
_geom_angle_atom_site_label_2
_geom_angle_atom_site_label_3
_geom_angle
_geom_angle_site_symmetry_1
_geom_angle_site_symmetry_3
_geom_angle_publ_flag
C6 C1 C2 118.4(4) . . ?
C6 C1 C7 119.2(3) . . ?
C2 C1 C7 122.4(4) . . ?
O1 C2 C3 117.7(4) . . ?
O1 C2 C1 121.7(4) . . ?
C3 C2 C1 120.5(4) . . ?
C2 C3 C4 120.4(4) . . ?
C2 C3 H3 119.8 . . ?
C4 C3 H3 119.8 . . ?
C5 C4 C3 119.1(4) . . ?
C5 C4 H4 120.5 . . ?
C3 C4 H4 120.5 . . ?
C6 C5 C4 121.0(4) . . ?
C6 C5 Br1 118.9(3) . . ?
C4 C5 Br1 120.1(3) . . ?
C5 C6 C1 120.5(4) . . ?
C5 C6 H6 119.7 . . ?
C1 C6 H6 119.7 . . ?
N1 C7 C1 121.8(4) . . ?
N1 C7 H7 119.1 . . ?
C1 C7 H7 119.1 . . ?
O2 C8 C9 106.5(3) . . ?
O2 C8 H8A 110.4 . . ?
C9 C8 H8A 110.4 . . ?
O2 C8 H8B 110.4 . . ?
C9 C8 H8B 110.4 . . ?
H8A C8 H8B 108.6 . . ?
C8 C9 C8 113.3(5) 2_665 . ?
C8 C9 H9A 108.9 2_665 . ?
C8 C9 H9A 108.9 . . ?
C8 C9 H9B 108.9 2_665 . ?
C8 C9 H9B 108.9 . . ?
H9A C9 H9B 107.7 . . ?
C7 N1 O2 112.1(3) . . ?
C2 O1 H1 109.5 . . ?
N1 O2 C8 110.1(3) . . ?

loop_
_geom_bond_atom_site_label_1
_geom_bond_atom_site_label_2
_geom_bond_distance
_geom_bond_site_symmetry_2
_geom_bond_publ_flag
Br1 C5 1.906(4) . ?
C1 C6 1.385(6) . ?
C1 C2 1.398(5) . ?
C1 C7 1.461(6) . ?
C2 O1 1.359(5) . ?
C2 C3 1.377(6) . ?
C3 C4 1.382(6) . ?
C3 H3 0.9300 . ?
C4 C5 1.378(5) . ?
C4 H4 0.9300 . ?
C5 C6 1.373(6) . ?
C6 H6 0.9300 . ?
C7 N1 1.263(6) . ?
C7 H7 0.9300 . ?
C8 O2 1.449(5) . ?
C8 C9 1.499(5) . ?
C8 H8A 0.9700 . ?
C8 H8B 0.9700 . ?
C9 C8 1.499(5) 2_665 ?
C9 H9A 0.9700 . ?
C9 H9B 0.9700 . ?
N1 O2 1.397(4) . ?
O1 H1 0.8200 . ?
